data_4338232
loop_
_publ_author_name
'Victor, Eric'
'Lippard, Stephen J.'

_publ_section_title
;
 A Tetranitrosyl [4Fe-4S] Cluster Forms En Route to Roussin's Black Anion:
 Nitric Oxide Reactivity of [Fe4S4(LS3)L'](2-).
;
_journal_issue 10
_journal_name_full 'Inorganic chemistry'
_journal_page_first 5311
_journal_page_last 5320
_journal_paper_doi 10.1021/ic500586g
_journal_volume 53
_journal_year 2014
_chemical_formula_sum 'C103 H93 Cl9 Fe4 P2 S13'
_chemical_formula_weight 2351.94
_chemical_name_systematic
;

 ?

;
_space_group_IT_number 2
_symmetry_cell_setting triclinic
_symmetry_space_group_name_Hall '-P 1'
_symmetry_space_group_name_H-M 'P -1'
_atom_sites_solution_hydrogens geom
_atom_sites_solution_primary direct
_atom_sites_solution_secondary difmap
_audit_creation_method SHELXL-97
_cell_angle_alpha 83.2570(10)
_cell_angle_beta 86.1370(10)
_cell_angle_gamma 78.9860(10)
_cell_formula_units_Z 2
_cell_length_a 13.3377(7)
_cell_length_b 15.5706(9)
_cell_length_c 25.8505(14)
_cell_measurement_reflns_used 9986
_cell_measurement_temperature 100(2)
_cell_measurement_theta_max 25.48
_cell_measurement_theta_min 2.17
_cell_volume 5227.6(5)
_computing_cell_refinement 'Bruker SMART'
_computing_data_collection 'Bruker SMART'
_computing_data_reduction 'Bruker SAINT'
_computing_molecular_graphics 'Bruker SHELXTL'
_computing_publication_material 'Bruker SHELXTL'
_computing_structure_refinement 'SHELXL-97 (Sheldrick, 1997)'
_computing_structure_solution 'SHELXS-97 (Sheldrick, 1990)'
_diffrn_ambient_temperature 100(2)
_diffrn_measured_fraction_theta_full 0.995
_diffrn_measured_fraction_theta_max 0.995
_diffrn_measurement_device_type 'CCD area detector'
_diffrn_measurement_method 'phi and omega scans'
_diffrn_radiation_monochromator graphite
_diffrn_radiation_source 'fine-focus sealed tube'
_diffrn_radiation_type MoK\a
_diffrn_radiation_wavelength 0.71073
_diffrn_reflns_av_R_equivalents 0.0867
_diffrn_reflns_av_sigmaI/netI 0.0823
_diffrn_reflns_limit_h_max 16
_diffrn_reflns_limit_h_min -16
_diffrn_reflns_limit_k_max 18
_diffrn_reflns_limit_k_min -19
_diffrn_reflns_limit_l_max 31
_diffrn_reflns_limit_l_min -31
_diffrn_reflns_number 89033
_diffrn_reflns_theta_full 25.81
_diffrn_reflns_theta_max 25.81
_diffrn_reflns_theta_min 1.63
_exptl_absorpt_coefficient_mu 1.111
_exptl_absorpt_correction_T_max 0.7453
_exptl_absorpt_correction_T_min 0.6565
_exptl_absorpt_correction_type multi-scan
_exptl_absorpt_process_details 'Blessing 1995'
_exptl_crystal_colour black
_exptl_crystal_density_diffrn 1.494
_exptl_crystal_density_meas ?
_exptl_crystal_density_method 'not measured'
_exptl_crystal_description Needle
_exptl_crystal_F_000 2412
_exptl_crystal_size_max 0.39
_exptl_crystal_size_mid 0.08
_exptl_crystal_size_min 0.02
_refine_diff_density_max 1.389
_refine_diff_density_min -1.046
_refine_diff_density_rms 0.104
_refine_ls_extinction_method none
_refine_ls_goodness_of_fit_ref 1.226
_refine_ls_hydrogen_treatment constr
_refine_ls_matrix_type full
_refine_ls_number_parameters 1189
_refine_ls_number_reflns 20031
_refine_ls_number_restraints 0
_refine_ls_restrained_S_all 1.226
_refine_ls_R_factor_all 0.1001
_refine_ls_R_factor_gt 0.0586
_refine_ls_shift/su_max 0.001
_refine_ls_shift/su_mean 0.000
_refine_ls_structure_factor_coef Fsqd
_refine_ls_weighting_details 'calc w=1/[\s^2^(Fo^2^)+(0.0424P)^2^+0.0000P] where P=(Fo^2^+2Fc^2^)/3'
_refine_ls_weighting_scheme calc
_refine_ls_wR_factor_gt 0.1088
_refine_ls_wR_factor_ref 0.1194
_reflns_number_gt 13682
_reflns_number_total 20031
_reflns_threshold_expression >2sigma(I)
_cod_data_source_file ic500586g_si_002.cif
_cod_data_source_block 3*(Ph4P)2[Fe4S4(LS3)Cl]
_cod_depositor_comments
;
The following automatic conversions were performed:

'_symmetry_cell_setting' value 'Triclinic' changed to 'triclinic'
according to
/usr/data/users/saulius/crontab/automatic-downloads/rss-feeds/ACS/lib/dictionaries/cif_core.dic
dictionary named 'cif_core.dic' version 2.4.2 from 2011-04-26.

Automatic conversion script
Id: cif_fix_values 2281 2013-09-26 08:29:07Z andrius 

 Adding full bibliography for 4338230--4338234.cif.

The following automatic conversions were performed:

'_exptl_crystal_density_meas' value 'not measured' was changed to '?'
- the value is perceived as not measured.

Automatic conversion script
Id: cif_fix_values 3008 2015-01-20 13:52:24Z robertas 
;
_cod_original_sg_symbol_H-M P-1
_cod_database_code 4338232

loop_
_symmetry_equiv_pos_as_xyz
'x, y, z'
'-x, -y, -z'

loop_
_atom_site_label
_atom_site_type_symbol
_atom_site_fract_x
_atom_site_fract_y
_atom_site_fract_z
_atom_site_U_iso_or_equiv
_atom_site_adp_type
_atom_site_occupancy
_atom_site_symmetry_multiplicity
_atom_site_calc_flag
_atom_site_refinement_flags
Fe1 Fe 0.81042(4) 0.23135(4) 0.26844(2) 0.01644(15) Uani 1 1 d .
Fe2 Fe 0.64697(4) 0.14495(4) 0.29032(2) 0.01493(15) Uani 1 1 d .
Fe3 Fe 0.66215(4) 0.25135(4) 0.19791(2) 0.01555(15) Uani 1 1 d .
Fe4 Fe 0.62119(4) 0.32308(4) 0.28995(2) 0.01501(15) Uani 1 1 d .
S1 S 0.51903(8) 0.24791(7) 0.25341(4) 0.0147(2) Uani 1 1 d .
S2 S 0.73365(8) 0.35885(8) 0.22307(5) 0.0212(3) Uani 1 1 d .
S3 S 0.71458(8) 0.21873(7) 0.34588(4) 0.0173(3) Uani 1 1 d .
S4 S 0.77119(8) 0.12547(7) 0.22389(5) 0.0181(3) Uani 1 1 d .
Cl1 Cl 0.97611(8) 0.22837(9) 0.27750(5) 0.0304(3) Uani 1 1 d .
C1 C 0.2335(3) 0.2157(3) 0.29769(16) 0.0118(9) Uani 1 1 d .
S11 S 0.21717(8) 0.15229(7) 0.35817(4) 0.0159(2) Uani 1 1 d .
C11 C 0.2888(3) 0.1909(3) 0.40307(17) 0.0162(10) Uani 1 1 d .
C12 C 0.3917(3) 0.1981(3) 0.39248(17) 0.0162(10) Uani 1 1 d .
H12 H 0.4231 0.1879 0.3591 0.019 Uiso 1 1 calc R
C13 C 0.4470(3) 0.2201(3) 0.43055(18) 0.0198(10) Uani 1 1 d .
H13 H 0.5162 0.2258 0.4227 0.024 Uiso 1 1 calc R
C14 C 0.4042(3) 0.2341(3) 0.47984(18) 0.0204(11) Uani 1 1 d .
C15 C 0.3016(3) 0.2252(3) 0.48996(18) 0.0229(11) Uani 1 1 d .
H15 H 0.2707 0.2339 0.5236 0.027 Uiso 1 1 calc R
C16 C 0.2447(3) 0.2043(3) 0.45233(17) 0.0185(10) Uani 1 1 d .
H16 H 0.1754 0.1991 0.4601 0.022 Uiso 1 1 calc R
C17 C 0.4649(4) 0.2578(3) 0.52115(19) 0.0316(12) Uani 1 1 d .
H17A H 0.4973 0.2041 0.5418 0.047 Uiso 1 1 calc R
H17B H 0.4193 0.2956 0.5440 0.047 Uiso 1 1 calc R
H17C H 0.5178 0.2892 0.5046 0.047 Uiso 1 1 calc R
C2 C 0.2473(3) 0.1715(3) 0.25272(17) 0.0127(9) Uani 1 1 d .
S12 S 0.22801(8) 0.06036(7) 0.25879(4) 0.0157(2) Uani 1 1 d .
C21 C 0.3464(3) -0.0055(3) 0.27890(16) 0.0141(9) Uani 1 1 d .
C22 C 0.4265(3) 0.0295(3) 0.29436(16) 0.0145(9) Uani 1 1 d .
H22 H 0.4195 0.0914 0.2942 0.017 Uiso 1 1 calc R
C23 C 0.5174(3) -0.0256(3) 0.31020(16) 0.0157(10) Uani 1 1 d .
C24 C 0.5276(3) -0.1167(3) 0.31030(17) 0.0192(10) Uani 1 1 d .
C25 C 0.4454(3) -0.1489(3) 0.29443(17) 0.0202(10) Uani 1 1 d .
H25 H 0.4522 -0.2107 0.2942 0.024 Uiso 1 1 calc R
C26 C 0.3540(3) -0.0959(3) 0.27888(17) 0.0172(10) Uani 1 1 d .
C27 C 0.2669(3) -0.1351(3) 0.26320(19) 0.0268(12) Uani 1 1 d .
H27A H 0.2883 -0.1990 0.2639 0.040 Uiso 1 1 calc R
H27B H 0.2478 -0.1098 0.2279 0.040 Uiso 1 1 calc R
H27C H 0.2080 -0.1219 0.2877 0.040 Uiso 1 1 calc R
C28 C 0.6239(3) -0.1795(3) 0.3266(2) 0.0309(12) Uani 1 1 d .
H28A H 0.6161 -0.2399 0.3235 0.046 Uiso 1 1 calc R
H28B H 0.6363 -0.1737 0.3629 0.046 Uiso 1 1 calc R
H28C H 0.6819 -0.1655 0.3040 0.046 Uiso 1 1 calc R
S22 S 0.61621(8) 0.01726(7) 0.33503(5) 0.0192(3) Uani 1 1 d .
C3 C 0.2543(3) 0.2167(3) 0.20284(16) 0.0136(9) Uani 1 1 d .
S13 S 0.27114(8) 0.16639(7) 0.14357(4) 0.0178(3) Uani 1 1 d .
C31 C 0.3689(3) 0.0716(3) 0.15506(17) 0.0171(10) Uani 1 1 d .
C32 C 0.4627(3) 0.0765(3) 0.17290(17) 0.0194(10) Uani 1 1 d .
H32 H 0.4760 0.1312 0.1808 0.023 Uiso 1 1 calc R
C33 C 0.5372(3) 0.0015(3) 0.17923(18) 0.0229(11) Uani 1 1 d .
H33 H 0.6012 0.0053 0.1920 0.028 Uiso 1 1 calc R
C34 C 0.5211(4) -0.0784(3) 0.16760(19) 0.0278(12) Uani 1 1 d .
C35 C 0.4279(4) -0.0821(3) 0.1477(2) 0.0310(12) Uani 1 1 d .
H35 H 0.4160 -0.1364 0.1384 0.037 Uiso 1 1 calc R
C36 C 0.3521(4) -0.0079(3) 0.14137(19) 0.0254(11) Uani 1 1 d .
H36 H 0.2888 -0.0114 0.1277 0.030 Uiso 1 1 calc R
C37 C 0.6003(4) -0.1619(3) 0.1765(2) 0.0451(15) Uani 1 1 d .
H37A H 0.6635 -0.1474 0.1873 0.068 Uiso 1 1 calc R
H37B H 0.6140 -0.1899 0.1441 0.068 Uiso 1 1 calc R
H37C H 0.5744 -0.2023 0.2038 0.068 Uiso 1 1 calc R
C4 C 0.2425(3) 0.3091(3) 0.19805(17) 0.0144(9) Uani 1 1 d .
S14 S 0.22345(8) 0.37068(7) 0.13552(4) 0.0172(2) Uani 1 1 d .
C41 C 0.3462(3) 0.3950(3) 0.11562(16) 0.0166(10) Uani 1 1 d .
C42 C 0.4337(3) 0.3313(3) 0.12323(16) 0.0183(10) Uani 1 1 d .
H42 H 0.4278 0.2758 0.1416 0.022 Uiso 1 1 calc R
C43 C 0.5297(3) 0.3465(3) 0.10472(17) 0.0200(10) Uani 1 1 d .
C44 C 0.5376(4) 0.4285(3) 0.07830(18) 0.0281(12) Uani 1 1 d .
C45 C 0.4494(4) 0.4919(3) 0.07161(19) 0.0300(12) Uani 1 1 d .
H45 H 0.4555 0.5476 0.0535 0.036 Uiso 1 1 calc R
C46 C 0.3528(3) 0.4784(3) 0.08998(17) 0.0218(11) Uani 1 1 d .
C47 C 0.2598(4) 0.5513(3) 0.08362(19) 0.0271(12) Uani 1 1 d .
H47A H 0.2819 0.6069 0.0709 0.041 Uiso 1 1 calc R
H47B H 0.2224 0.5571 0.1174 0.041 Uiso 1 1 calc R
H47C H 0.2152 0.5372 0.0585 0.041 Uiso 1 1 calc R
C48 C 0.6413(4) 0.4494(4) 0.0587(2) 0.0457(16) Uani 1 1 d .
H48A H 0.6322 0.5092 0.0407 0.069 Uiso 1 1 calc R
H48B H 0.6737 0.4073 0.0344 0.069 Uiso 1 1 calc R
H48C H 0.6849 0.4451 0.0882 0.069 Uiso 1 1 calc R
S24 S 0.63691(8) 0.25878(9) 0.11174(5) 0.0270(3) Uani 1 1 d .
C5 C 0.2300(3) 0.3533(3) 0.24255(17) 0.0133(9) Uani 1 1 d .
S15 S 0.22980(8) 0.46889(7) 0.23575(4) 0.0167(2) Uani 1 1 d .
C51 C 0.1022(3) 0.5171(3) 0.22290(16) 0.0148(9) Uani 1 1 d .
C52 C 0.0221(3) 0.4722(3) 0.22593(18) 0.0214(11) Uani 1 1 d .
H52 H 0.0337 0.4105 0.2356 0.026 Uiso 1 1 calc R
C53 C -0.0754(3) 0.5174(3) 0.2149(2) 0.0307(12) Uani 1 1 d .
H53 H -0.1300 0.4859 0.2165 0.037 Uiso 1 1 calc R
C54 C -0.0949(4) 0.6083(3) 0.2013(2) 0.0335(13) Uani 1 1 d .
C55 C -0.0134(4) 0.6526(3) 0.19999(19) 0.0272(12) Uani 1 1 d .
H55 H -0.0252 0.7146 0.1917 0.033 Uiso 1 1 calc R
C56 C 0.0831(3) 0.6089(3) 0.21041(17) 0.0205(10) Uani 1 1 d .
H56 H 0.1375 0.6406 0.2092 0.025 Uiso 1 1 calc R
C57 C -0.2005(4) 0.6573(4) 0.1875(3) 0.0588(19) Uani 1 1 d .
H57A H -0.2060 0.7197 0.1918 0.088 Uiso 1 1 calc R
H57B H -0.2518 0.6329 0.2106 0.088 Uiso 1 1 calc R
H57C H -0.2121 0.6510 0.1512 0.088 Uiso 1 1 calc R
C6 C 0.2229(3) 0.3091(3) 0.29248(16) 0.0142(9) Uani 1 1 d .
S16 S 0.17321(8) 0.36874(7) 0.34607(4) 0.0159(2) Uani 1 1 d .
C61 C 0.2789(3) 0.4044(3) 0.36992(17) 0.0151(10) Uani 1 1 d .
C62 C 0.3709(3) 0.4044(3) 0.34151(17) 0.0148(10) Uani 1 1 d .
H62 H 0.3803 0.3809 0.3089 0.018 Uiso 1 1 calc R
C63 C 0.4501(3) 0.4383(3) 0.35968(18) 0.0179(10) Uani 1 1 d .
C64 C 0.4372(3) 0.4679(3) 0.40932(18) 0.0248(11) Uani 1 1 d .
C65 C 0.3456(3) 0.4655(3) 0.43748(18) 0.0239(11) Uani 1 1 d .
H65 H 0.3381 0.4845 0.4714 0.029 Uiso 1 1 calc R
C66 C 0.2640(3) 0.4365(3) 0.41865(17) 0.0190(10) Uani 1 1 d .
C67 C 0.1628(3) 0.4423(3) 0.44943(18) 0.0264(11) Uani 1 1 d .
H67A H 0.1117 0.4883 0.4319 0.040 Uiso 1 1 calc R
H67B H 0.1710 0.4566 0.4846 0.040 Uiso 1 1 calc R
H67C H 0.1400 0.3857 0.4516 0.040 Uiso 1 1 calc R
C68 C 0.5210(4) 0.5062(4) 0.4306(2) 0.0407(14) Uani 1 1 d .
H68A H 0.4935 0.5369 0.4609 0.061 Uiso 1 1 calc R
H68B H 0.5457 0.5478 0.4036 0.061 Uiso 1 1 calc R
H68C H 0.5777 0.4586 0.4410 0.061 Uiso 1 1 calc R
S26 S 0.55792(8) 0.45416(7) 0.31883(5) 0.0206(3) Uani 1 1 d .
P100 P 0.03830(9) 0.20069(8) -0.01311(5) 0.0216(3) Uani 1 1 d .
C111 C 0.1311(3) 0.1201(3) -0.04308(18) 0.0229(11) Uani 1 1 d .
C112 C 0.1017(4) 0.0441(3) -0.05661(19) 0.0281(12) Uani 1 1 d .
H112 H 0.0322 0.0377 -0.0519 0.034 Uiso 1 1 calc R
C113 C 0.1727(4) -0.0209(3) -0.07664(18) 0.0288(12) Uani 1 1 d .
H113 H 0.1516 -0.0707 -0.0875 0.035 Uiso 1 1 calc R
C114 C 0.2739(4) -0.0143(3) -0.08104(19) 0.0343(13) Uani 1 1 d .
H114 H 0.3233 -0.0605 -0.0935 0.041 Uiso 1 1 calc R
C115 C 0.3039(4) 0.0597(4) -0.0673(2) 0.0346(13) Uani 1 1 d .
H115 H 0.3742 0.0639 -0.0704 0.041 Uiso 1 1 calc R
C116 C 0.2329(4) 0.1279(3) -0.04907(19) 0.0306(12) Uani 1 1 d .
H116 H 0.2539 0.1794 -0.0408 0.037 Uiso 1 1 calc R
C121 C 0.0361(3) 0.1713(3) 0.05631(17) 0.0211(11) Uani 1 1 d .
C122 C 0.0737(3) 0.0842(3) 0.07721(18) 0.0194(10) Uani 1 1 d .
H122 H 0.1062 0.0415 0.0551 0.023 Uiso 1 1 calc R
C123 C 0.0627(3) 0.0622(3) 0.12999(19) 0.0278(12) Uani 1 1 d .
H123 H 0.0865 0.0034 0.1444 0.033 Uiso 1 1 calc R
C124 C 0.0175(3) 0.1246(3) 0.16250(19) 0.0279(12) Uani 1 1 d .
H124 H 0.0105 0.1085 0.1990 0.034 Uiso 1 1 calc R
C125 C -0.0174(3) 0.2099(3) 0.14209(19) 0.0278(12) Uani 1 1 d .
H125 H -0.0481 0.2525 0.1647 0.033 Uiso 1 1 calc R
C126 C -0.0083(3) 0.2343(3) 0.08921(19) 0.0276(12) Uani 1 1 d .
H126 H -0.0321 0.2934 0.0753 0.033 Uiso 1 1 calc R
C131 C 0.0696(3) 0.3081(3) -0.02631(18) 0.0256(11) Uani 1 1 d .
C132 C 0.1460(3) 0.3305(3) 0.00113(19) 0.0273(12) Uani 1 1 d .
H132 H 0.1802 0.2895 0.0273 0.033 Uiso 1 1 calc R
C133 C 0.1712(4) 0.4125(3) -0.0100(2) 0.0347(13) Uani 1 1 d .
H133 H 0.2238 0.4274 0.0083 0.042 Uiso 1 1 calc R
C134 C 0.1205(4) 0.4743(3) -0.0479(2) 0.0351(13) Uani 1 1 d .
H134 H 0.1384 0.5307 -0.0554 0.042 Uiso 1 1 calc R
C135 C 0.0440(4) 0.4519(3) -0.0741(2) 0.0335(13) Uani 1 1 d .
H135 H 0.0089 0.4936 -0.0997 0.040 Uiso 1 1 calc R
C136 C 0.0179(3) 0.3699(3) -0.06375(19) 0.0265(11) Uani 1 1 d .
H136 H -0.0350 0.3554 -0.0820 0.032 Uiso 1 1 calc R
C141 C -0.0849(3) 0.2022(3) -0.03727(18) 0.0208(10) Uani 1 1 d .
C142 C -0.0944(4) 0.1931(3) -0.08961(19) 0.0274(12) Uani 1 1 d .
H142 H -0.0356 0.1850 -0.1126 0.033 Uiso 1 1 calc R
C143 C -0.1908(4) 0.1959(3) -0.1078(2) 0.0315(12) Uani 1 1 d .
H143 H -0.1982 0.1900 -0.1434 0.038 Uiso 1 1 calc R
C144 C -0.2757(4) 0.2074(3) -0.0740(2) 0.0368(14) Uani 1 1 d .
H144 H -0.3413 0.2090 -0.0866 0.044 Uiso 1 1 calc R
C145 C -0.2669(4) 0.2166(3) -0.0227(2) 0.0324(13) Uani 1 1 d .
H145 H -0.3262 0.2251 -0.0001 0.039 Uiso 1 1 calc R
C146 C -0.1729(3) 0.2137(3) -0.00389(19) 0.0248(11) Uani 1 1 d .
H146 H -0.1670 0.2195 0.0319 0.030 Uiso 1 1 calc R
P200 P 0.83653(8) 0.18782(7) 0.55235(4) 0.0134(2) Uani 1 1 d .
C211 C 0.7868(3) 0.2601(3) 0.60093(16) 0.0153(10) Uani 1 1 d .
C212 C 0.8559(3) 0.2966(3) 0.62578(18) 0.0236(11) Uani 1 1 d .
H212 H 0.9272 0.2805 0.6180 0.028 Uiso 1 1 calc R
C213 C 0.8212(4) 0.3561(3) 0.66165(19) 0.0274(12) Uani 1 1 d .
H213 H 0.8681 0.3819 0.6779 0.033 Uiso 1 1 calc R
C214 C 0.7180(4) 0.3777(3) 0.67353(18) 0.0244(11) Uani 1 1 d .
H214 H 0.6938 0.4174 0.6988 0.029 Uiso 1 1 calc R
C215 C 0.6497(4) 0.3421(3) 0.64921(18) 0.0245(11) Uani 1 1 d .
H215 H 0.5785 0.3581 0.6574 0.029 Uiso 1 1 calc R
C216 C 0.6835(3) 0.2833(3) 0.61277(17) 0.0190(10) Uani 1 1 d .
H216 H 0.6357 0.2590 0.5960 0.023 Uiso 1 1 calc R
C221 C 0.8673(3) 0.2533(3) 0.49416(16) 0.0140(9) Uani 1 1 d .
C222 C 0.8156(4) 0.3388(3) 0.48445(19) 0.0279(12) Uani 1 1 d .
H222 H 0.7691 0.3647 0.5102 0.034 Uiso 1 1 calc R
C223 C 0.8316(4) 0.3867(3) 0.4372(2) 0.0359(13) Uani 1 1 d .
H223 H 0.7951 0.4452 0.4304 0.043 Uiso 1 1 calc R
C224 C 0.8995(4) 0.3508(3) 0.40007(19) 0.0290(12) Uani 1 1 d .
H224 H 0.9091 0.3841 0.3675 0.035 Uiso 1 1 calc R
C225 C 0.9536(3) 0.2669(3) 0.40958(18) 0.0225(11) Uani 1 1 d .
H225 H 1.0023 0.2428 0.3841 0.027 Uiso 1 1 calc R
C226 C 0.9370(3) 0.2171(3) 0.45660(17) 0.0178(10) Uani 1 1 d .
H226 H 0.9734 0.1585 0.4630 0.021 Uiso 1 1 calc R
C231 C 0.9500(3) 0.1143(3) 0.57540(16) 0.0161(10) Uani 1 1 d .
C232 C 0.9427(3) 0.0344(3) 0.60282(17) 0.0214(11) Uani 1 1 d .
H232 H 0.8782 0.0165 0.6076 0.026 Uiso 1 1 calc R
C233 C 1.0285(3) -0.0206(3) 0.62359(18) 0.0231(11) Uani 1 1 d .
H233 H 1.0228 -0.0758 0.6424 0.028 Uiso 1 1 calc R
C234 C 1.1214(3) 0.0056(3) 0.61669(18) 0.0254(12) Uani 1 1 d .
H234 H 1.1803 -0.0319 0.6307 0.031 Uiso 1 1 calc R
C235 C 1.1302(3) 0.0859(3) 0.58949(18) 0.0247(11) Uani 1 1 d .
H235 H 1.1948 0.1035 0.5851 0.030 Uiso 1 1 calc R
C236 C 1.0447(3) 0.1408(3) 0.56856(18) 0.0218(11) Uani 1 1 d .
H236 H 1.0506 0.1959 0.5497 0.026 Uiso 1 1 calc R
C241 C 0.7444(3) 0.1245(3) 0.53889(17) 0.0138(9) Uani 1 1 d .
C242 C 0.7303(3) 0.1124(3) 0.48743(17) 0.0180(10) Uani 1 1 d .
H242 H 0.7633 0.1431 0.4594 0.022 Uiso 1 1 calc R
C243 C 0.6679(3) 0.0556(3) 0.47762(18) 0.0211(11) Uani 1 1 d .
H243 H 0.6576 0.0473 0.4427 0.025 Uiso 1 1 calc R
C244 C 0.6204(3) 0.0110(3) 0.51811(18) 0.0195(10) Uani 1 1 d .
H244 H 0.5805 -0.0303 0.5110 0.023 Uiso 1 1 calc R
C245 C 0.6299(3) 0.0254(3) 0.56887(18) 0.0195(10) Uani 1 1 d .
H245 H 0.5939 -0.0035 0.5964 0.023 Uiso 1 1 calc R
C246 C 0.6919(3) 0.0818(3) 0.57973(17) 0.0166(10) Uani 1 1 d .
H246 H 0.6989 0.0918 0.6148 0.020 Uiso 1 1 calc R
C10S C -0.5346(4) 0.5627(4) 0.1931(2) 0.0471(16) Uani 1 1 d .
H10A H -0.5231 0.5369 0.2296 0.056 Uiso 1 1 calc R
H10B H -0.5590 0.5190 0.1745 0.056 Uiso 1 1 calc R
Cl10 Cl -0.62759(12) 0.65842(10) 0.19252(7) 0.0597(5) Uani 1 1 d .
Cl11 Cl -0.42077(12) 0.58484(12) 0.16345(10) 0.0896(7) Uani 1 1 d .
C12S C 0.1028(4) 0.0839(4) -0.2605(2) 0.0424(14) Uani 1 1 d .
H12A H 0.1679 0.0780 -0.2817 0.051 Uiso 1 1 calc R
H12B H 0.0755 0.0291 -0.2608 0.051 Uiso 1 1 calc R
Cl12 Cl 0.12703(15) 0.09625(10) -0.19587(6) 0.0673(5) Uani 1 1 d .
Cl13 Cl 0.01682(13) 0.17148(10) -0.28853(7) 0.0616(5) Uani 1 1 d .
C14S C 0.4500(5) 0.2051(5) 0.0250(3) 0.066(2) Uani 1 1 d .
H14A H 0.4952 0.2223 0.0493 0.080 Uiso 1 1 calc R
H14B H 0.3823 0.2047 0.0433 0.080 Uiso 1 1 calc R
Cl14 Cl 0.43602(13) 0.28240(12) -0.02954(10) 0.0870(7) Uani 1 1 d .
Cl15 Cl 0.49945(17) 0.10313(12) 0.00953(8) 0.0863(7) Uani 1 1 d .
C16S C 1.1343(5) 0.3855(5) 0.6650(2) 0.065(2) Uani 1 1 d .
H16A H 1.1408 0.3297 0.6883 0.077 Uiso 1 1 calc R
H16B H 1.0730 0.4259 0.6772 0.077 Uiso 1 1 calc R
Cl16 Cl 1.24322(10) 0.43238(9) 0.66928(6) 0.0442(4) Uani 1 1 d .
Cl17 Cl 1.11770(15) 0.36470(14) 0.60187(7) 0.0767(6) Uani 1 1 d .

loop_
_atom_site_aniso_label
_atom_site_aniso_U_11
_atom_site_aniso_U_22
_atom_site_aniso_U_33
_atom_site_aniso_U_23
_atom_site_aniso_U_13
_atom_site_aniso_U_12
Fe1 0.0113(3) 0.0182(4) 0.0199(4) -0.0004(3) -0.0008(3) -0.0038(3)
Fe2 0.0118(3) 0.0127(3) 0.0193(4) -0.0001(3) 0.0013(3) -0.0016(2)
Fe3 0.0135(3) 0.0168(4) 0.0162(4) -0.0008(3) 0.0001(3) -0.0030(3)
Fe4 0.0133(3) 0.0137(3) 0.0183(4) -0.0026(3) 0.0002(3) -0.0027(3)
S1 0.0106(5) 0.0154(6) 0.0179(6) -0.0013(5) 0.0005(4) -0.0025(4)
S2 0.0214(6) 0.0168(6) 0.0258(7) -0.0003(5) 0.0040(5) -0.0072(5)
S3 0.0152(5) 0.0200(6) 0.0169(6) -0.0014(5) -0.0010(5) -0.0038(5)
S4 0.0130(5) 0.0160(6) 0.0246(7) -0.0043(5) 0.0033(5) -0.0007(4)
Cl1 0.0169(6) 0.0512(9) 0.0244(7) -0.0010(6) -0.0016(5) -0.0116(6)
C1 0.0055(19) 0.010(2) 0.019(2) 0.0034(19) -0.0006(17) -0.0027(16)
S11 0.0170(6) 0.0133(6) 0.0176(6) 0.0000(5) 0.0010(5) -0.0051(4)
C11 0.018(2) 0.011(2) 0.019(3) -0.0006(19) -0.0022(19) 0.0003(18)
C12 0.018(2) 0.013(2) 0.015(2) 0.0012(19) 0.0015(19) -0.0011(18)
C13 0.010(2) 0.022(3) 0.027(3) -0.001(2) -0.001(2) -0.0018(19)
C14 0.022(2) 0.011(2) 0.028(3) 0.002(2) -0.008(2) -0.0016(19)
C15 0.027(3) 0.024(3) 0.015(3) -0.005(2) 0.004(2) 0.000(2)
C16 0.014(2) 0.018(3) 0.021(3) 0.000(2) 0.0034(19) -0.0005(18)
C17 0.034(3) 0.031(3) 0.030(3) -0.003(2) -0.008(2) -0.004(2)
C2 0.009(2) 0.007(2) 0.021(3) -0.0013(19) 0.0023(18) -0.0009(16)
S12 0.0138(5) 0.0107(6) 0.0238(7) -0.0030(5) -0.0011(5) -0.0048(4)
C21 0.016(2) 0.011(2) 0.015(2) -0.0028(19) 0.0019(18) -0.0005(18)
C22 0.017(2) 0.011(2) 0.016(2) -0.0041(19) 0.0045(18) -0.0041(18)
C23 0.017(2) 0.017(2) 0.014(2) 0.0014(19) 0.0005(18) -0.0060(18)
C24 0.020(2) 0.016(2) 0.020(3) -0.001(2) 0.003(2) -0.0011(19)
C25 0.026(3) 0.007(2) 0.025(3) -0.002(2) 0.003(2) -0.0002(19)
C26 0.019(2) 0.013(2) 0.019(3) -0.003(2) 0.0025(19) -0.0053(19)
C27 0.031(3) 0.014(3) 0.038(3) -0.001(2) -0.005(2) -0.011(2)
C28 0.027(3) 0.018(3) 0.046(3) 0.001(2) -0.005(2) 0.001(2)
S22 0.0161(6) 0.0179(6) 0.0234(7) 0.0036(5) -0.0050(5) -0.0046(5)
C3 0.008(2) 0.019(2) 0.015(2) -0.002(2) -0.0006(17) -0.0058(17)
S13 0.0186(6) 0.0166(6) 0.0187(6) -0.0043(5) -0.0033(5) -0.0021(5)
C31 0.023(2) 0.012(2) 0.015(3) -0.0028(19) 0.0060(19) -0.0018(19)
C32 0.020(2) 0.023(3) 0.016(3) -0.004(2) 0.0036(19) -0.007(2)
C33 0.015(2) 0.027(3) 0.026(3) -0.004(2) -0.003(2) -0.001(2)
C34 0.030(3) 0.021(3) 0.028(3) -0.005(2) 0.008(2) 0.005(2)
C35 0.036(3) 0.018(3) 0.041(3) -0.016(2) -0.001(2) -0.003(2)
C36 0.024(3) 0.021(3) 0.033(3) -0.010(2) -0.007(2) -0.003(2)
C37 0.048(3) 0.028(3) 0.053(4) -0.006(3) 0.003(3) 0.009(3)
C4 0.009(2) 0.017(2) 0.018(3) -0.002(2) -0.0004(18) -0.0041(17)
S14 0.0154(5) 0.0171(6) 0.0185(6) 0.0027(5) -0.0027(5) -0.0035(4)
C41 0.021(2) 0.019(3) 0.010(2) -0.003(2) 0.0022(19) -0.0059(19)
C42 0.024(2) 0.018(3) 0.013(2) 0.001(2) -0.0011(19) -0.007(2)
C43 0.016(2) 0.032(3) 0.013(3) -0.004(2) 0.0017(19) -0.007(2)
C44 0.026(3) 0.043(3) 0.017(3) 0.004(2) 0.002(2) -0.015(2)
C45 0.033(3) 0.031(3) 0.026(3) 0.010(2) 0.001(2) -0.015(2)
C46 0.026(3) 0.024(3) 0.015(3) 0.000(2) -0.003(2) -0.005(2)
C47 0.034(3) 0.020(3) 0.025(3) 0.004(2) 0.003(2) -0.006(2)
C48 0.029(3) 0.059(4) 0.049(4) 0.009(3) 0.005(3) -0.019(3)
S24 0.0159(6) 0.0465(8) 0.0164(7) -0.0046(6) 0.0017(5) -0.0009(5)
C5 0.006(2) 0.009(2) 0.025(3) 0.001(2) -0.0024(18) -0.0016(16)
S15 0.0156(5) 0.0097(6) 0.0248(7) 0.0007(5) -0.0030(5) -0.0033(4)
C51 0.017(2) 0.011(2) 0.016(2) 0.0008(19) -0.0008(18) -0.0029(18)
C52 0.022(2) 0.013(2) 0.029(3) -0.002(2) -0.004(2) -0.0015(19)
C53 0.017(2) 0.032(3) 0.044(3) -0.007(3) -0.004(2) -0.005(2)
C54 0.024(3) 0.026(3) 0.047(4) -0.004(3) -0.005(2) 0.005(2)
C55 0.031(3) 0.011(3) 0.036(3) -0.002(2) -0.001(2) 0.003(2)
C56 0.022(2) 0.017(3) 0.023(3) -0.005(2) -0.001(2) -0.003(2)
C57 0.029(3) 0.038(4) 0.104(6) 0.000(4) -0.019(3) 0.009(3)
C6 0.006(2) 0.020(2) 0.017(3) -0.005(2) -0.0007(17) -0.0021(17)
S16 0.0135(5) 0.0149(6) 0.0191(6) -0.0047(5) 0.0025(5) -0.0017(4)
C61 0.016(2) 0.008(2) 0.021(3) -0.0023(19) -0.0020(19) -0.0005(17)
C62 0.018(2) 0.010(2) 0.016(2) -0.0011(19) -0.0033(19) -0.0011(18)
C63 0.017(2) 0.009(2) 0.026(3) -0.001(2) -0.007(2) 0.0030(18)
C64 0.027(3) 0.028(3) 0.022(3) -0.004(2) -0.006(2) -0.010(2)
C65 0.034(3) 0.023(3) 0.016(3) -0.008(2) 0.000(2) -0.004(2)
C66 0.026(3) 0.014(2) 0.017(3) 0.000(2) 0.002(2) -0.005(2)
C67 0.027(3) 0.031(3) 0.020(3) -0.010(2) 0.006(2) -0.002(2)
C68 0.037(3) 0.062(4) 0.031(3) -0.014(3) -0.004(3) -0.023(3)
S26 0.0159(6) 0.0172(6) 0.0305(7) -0.0076(5) 0.0005(5) -0.0049(5)
P100 0.0196(6) 0.0237(7) 0.0216(7) -0.0039(6) -0.0001(5) -0.0041(5)
C111 0.025(3) 0.026(3) 0.018(3) -0.003(2) 0.003(2) -0.005(2)
C112 0.026(3) 0.028(3) 0.030(3) -0.001(2) 0.000(2) -0.004(2)
C113 0.033(3) 0.028(3) 0.026(3) -0.007(2) 0.001(2) -0.004(2)
C114 0.040(3) 0.033(3) 0.024(3) -0.006(3) 0.004(2) 0.007(3)
C115 0.023(3) 0.047(4) 0.035(3) -0.014(3) 0.009(2) -0.007(2)
C116 0.027(3) 0.037(3) 0.028(3) -0.010(3) 0.004(2) -0.005(2)
C121 0.016(2) 0.030(3) 0.019(3) -0.005(2) 0.0001(19) -0.007(2)
C122 0.016(2) 0.020(3) 0.024(3) -0.003(2) 0.001(2) -0.0085(19)
C123 0.024(3) 0.030(3) 0.030(3) 0.006(2) -0.006(2) -0.010(2)
C124 0.021(3) 0.045(3) 0.017(3) 0.003(2) 0.001(2) -0.010(2)
C125 0.020(3) 0.041(3) 0.022(3) -0.011(2) 0.005(2) -0.001(2)
C126 0.026(3) 0.029(3) 0.026(3) 0.000(2) -0.002(2) -0.003(2)
C131 0.025(3) 0.029(3) 0.023(3) -0.012(2) 0.003(2) -0.003(2)
C132 0.024(3) 0.031(3) 0.029(3) -0.006(2) -0.002(2) -0.008(2)
C133 0.027(3) 0.037(3) 0.044(4) -0.008(3) 0.003(3) -0.014(2)
C134 0.034(3) 0.029(3) 0.044(4) -0.009(3) 0.011(3) -0.012(2)
C135 0.034(3) 0.031(3) 0.034(3) 0.000(3) 0.003(2) -0.005(2)
C136 0.024(3) 0.030(3) 0.026(3) -0.004(2) -0.004(2) -0.004(2)
C141 0.025(3) 0.016(3) 0.022(3) -0.001(2) -0.001(2) -0.006(2)
C142 0.027(3) 0.029(3) 0.028(3) -0.005(2) -0.003(2) -0.007(2)
C143 0.036(3) 0.032(3) 0.028(3) -0.007(2) -0.012(2) -0.005(2)
C144 0.025(3) 0.044(4) 0.046(4) -0.011(3) -0.006(3) -0.012(2)
C145 0.022(3) 0.043(3) 0.032(3) 0.004(3) 0.001(2) -0.011(2)
C146 0.024(3) 0.027(3) 0.023(3) 0.000(2) -0.004(2) -0.006(2)
P200 0.0137(6) 0.0118(6) 0.0143(6) -0.0016(5) -0.0002(5) -0.0013(4)
C211 0.022(2) 0.009(2) 0.014(2) 0.0014(19) -0.0001(19) -0.0018(18)
C212 0.022(2) 0.024(3) 0.026(3) -0.004(2) -0.006(2) -0.006(2)
C213 0.041(3) 0.018(3) 0.026(3) -0.004(2) -0.005(2) -0.010(2)
C214 0.048(3) 0.009(2) 0.013(3) 0.003(2) 0.002(2) -0.001(2)
C215 0.029(3) 0.014(3) 0.028(3) -0.001(2) 0.007(2) -0.001(2)
C216 0.027(3) 0.011(2) 0.018(3) -0.005(2) 0.000(2) -0.0018(19)
C221 0.013(2) 0.016(2) 0.014(2) -0.0008(19) -0.0003(18) -0.0061(18)
C222 0.036(3) 0.017(3) 0.026(3) -0.001(2) 0.015(2) 0.002(2)
C223 0.047(3) 0.019(3) 0.032(3) 0.010(2) 0.011(3) 0.006(2)
C224 0.037(3) 0.029(3) 0.019(3) 0.005(2) 0.008(2) -0.009(2)
C225 0.014(2) 0.031(3) 0.023(3) -0.006(2) 0.005(2) -0.008(2)
C226 0.016(2) 0.017(2) 0.020(3) -0.003(2) -0.0009(19) -0.0001(18)
C231 0.019(2) 0.015(2) 0.014(2) -0.004(2) -0.0021(19) 0.0000(18)
C232 0.019(2) 0.020(3) 0.025(3) -0.003(2) -0.003(2) -0.004(2)
C233 0.028(3) 0.013(2) 0.028(3) 0.000(2) -0.008(2) -0.002(2)
C234 0.022(3) 0.022(3) 0.030(3) -0.008(2) -0.011(2) 0.009(2)
C235 0.015(2) 0.030(3) 0.028(3) -0.001(2) -0.001(2) -0.003(2)
C236 0.021(2) 0.022(3) 0.022(3) 0.002(2) -0.002(2) -0.003(2)
C241 0.010(2) 0.013(2) 0.018(3) -0.0009(19) -0.0002(18) -0.0014(17)
C242 0.014(2) 0.019(3) 0.020(3) -0.002(2) 0.0006(19) -0.0009(19)
C243 0.018(2) 0.027(3) 0.018(3) -0.007(2) -0.004(2) -0.002(2)
C244 0.011(2) 0.015(2) 0.033(3) -0.006(2) 0.000(2) -0.0018(18)
C245 0.014(2) 0.016(3) 0.027(3) 0.002(2) 0.003(2) -0.0019(18)
C246 0.020(2) 0.013(2) 0.015(3) 0.0026(19) -0.0012(19) -0.0001(18)
C10S 0.050(4) 0.038(4) 0.054(4) 0.006(3) -0.018(3) -0.013(3)
Cl10 0.0592(10) 0.0418(9) 0.0688(12) 0.0117(8) 0.0167(9) -0.0035(8)
Cl11 0.0389(10) 0.0597(12) 0.176(2) -0.0279(13) 0.0038(12) -0.0174(9)
C12S 0.052(4) 0.039(4) 0.031(3) 0.000(3) -0.004(3) 0.002(3)
Cl12 0.1062(14) 0.0416(10) 0.0434(10) -0.0138(8) -0.0268(9) 0.0274(9)
Cl13 0.0761(11) 0.0411(9) 0.0630(11) -0.0095(8) -0.0323(9) 0.0128(8)
C14S 0.042(4) 0.101(6) 0.065(5) -0.039(4) 0.009(3) -0.022(4)
Cl14 0.0424(10) 0.0527(11) 0.156(2) 0.0189(12) 0.0039(11) -0.0062(8)
Cl15 0.1140(17) 0.0548(12) 0.0971(16) 0.0021(11) -0.0547(13) -0.0224(11)
C16S 0.073(5) 0.083(5) 0.053(4) -0.006(4) 0.008(4) -0.057(4)
Cl16 0.0402(8) 0.0396(9) 0.0548(10) 0.0037(7) -0.0057(7) -0.0165(7)
Cl17 0.0864(13) 0.0958(15) 0.0658(12) -0.0205(11) 0.0059(10) -0.0578(12)

loop_
_atom_type_symbol
_atom_type_description
_atom_type_scat_dispersion_real
_atom_type_scat_dispersion_imag
_atom_type_scat_source
C C 0.0033 0.0016 'International Tables Vol C Tables 4.2.6.8 and 6.1.1.4'
H H 0.0000 0.0000 'International Tables Vol C Tables 4.2.6.8 and 6.1.1.4'
P P 0.1023 0.0942 'International Tables Vol C Tables 4.2.6.8 and 6.1.1.4'
S S 0.1246 0.1234 'International Tables Vol C Tables 4.2.6.8 and 6.1.1.4'
Cl Cl 0.1484 0.1585 'International Tables Vol C Tables 4.2.6.8 and 6.1.1.4'
Fe Fe 0.3463 0.8444 'International Tables Vol C Tables 4.2.6.8 and 6.1.1.4'

loop_
_geom_angle_atom_site_label_1
_geom_angle_atom_site_label_2
_geom_angle_atom_site_label_3
_geom_angle
Cl1 Fe1 S4 116.47(5)
Cl1 Fe1 S2 112.09(5)
S4 Fe1 S2 103.18(5)
Cl1 Fe1 S3 114.76(5)
S4 Fe1 S3 103.46(5)
S2 Fe1 S3 105.62(5)
Cl1 Fe1 Fe4 142.78(5)
S4 Fe1 Fe4 100.72(4)
S2 Fe1 Fe4 54.09(3)
S3 Fe1 Fe4 53.32(3)
Cl1 Fe1 Fe3 144.40(4)
S4 Fe1 Fe3 52.94(3)
S2 Fe1 Fe3 52.56(3)
S3 Fe1 Fe3 100.78(4)
Fe4 Fe1 Fe3 60.13(2)
Cl1 Fe1 Fe2 146.80(4)
S4 Fe1 Fe2 53.44(3)
S2 Fe1 Fe2 101.10(4)
S3 Fe1 Fe2 52.17(3)
Fe4 Fe1 Fe2 59.74(2)
Fe3 Fe1 Fe2 60.32(2)
S3 Fe2 S22 107.78(5)
S3 Fe2 S1 103.93(5)
S22 Fe2 S1 121.81(4)
S3 Fe2 S4 103.64(4)
S22 Fe2 S4 113.95(5)
S1 Fe2 S4 103.91(5)
S3 Fe2 Fe4 53.34(3)
S22 Fe2 Fe4 145.66(4)
S1 Fe2 Fe4 53.03(3)
S4 Fe2 Fe4 99.29(4)
S3 Fe2 Fe3 100.88(4)
S22 Fe2 Fe3 150.84(4)
S1 Fe2 Fe3 53.62(3)
S4 Fe2 Fe3 52.20(3)
Fe4 Fe2 Fe3 59.51(2)
S3 Fe2 Fe1 53.51(3)
S22 Fe2 Fe1 137.76(4)
S1 Fe2 Fe1 100.28(4)
S4 Fe2 Fe1 52.30(3)
Fe4 Fe2 Fe1 59.07(2)
Fe3 Fe2 Fe1 59.16(2)
S2 Fe3 S24 116.18(5)
S2 Fe3 S4 104.27(5)
S24 Fe3 S4 110.14(5)
S2 Fe3 S1 104.54(5)
S24 Fe3 S1 116.20(5)
S4 Fe3 S1 104.20(5)
S2 Fe3 Fe4 54.05(3)
S24 Fe3 Fe4 149.38(4)
S4 Fe3 Fe4 100.46(4)
S1 Fe3 Fe4 52.83(3)
S2 Fe3 Fe1 53.45(3)
S24 Fe3 Fe1 143.03(4)
S4 Fe3 Fe1 53.19(3)
S1 Fe3 Fe1 100.54(4)
Fe4 Fe3 Fe1 59.57(2)
S2 Fe3 Fe2 101.97(4)
S24 Fe3 Fe2 141.69(5)
S4 Fe3 Fe2 53.58(3)
S1 Fe3 Fe2 52.53(3)
Fe4 Fe3 Fe2 59.63(2)
Fe1 Fe3 Fe2 60.52(2)
S26 Fe4 S1 121.01(5)
S26 Fe4 S3 117.37(5)
S1 Fe4 S3 103.93(5)
S26 Fe4 S2 102.47(5)
S1 Fe4 S2 104.45(5)
S3 Fe4 S2 105.98(5)
S26 Fe4 Fe1 135.55(4)
S1 Fe4 Fe1 102.28(4)
S3 Fe4 Fe1 54.36(3)
S2 Fe4 Fe1 53.42(3)
S26 Fe4 Fe3 139.12(4)
S1 Fe4 Fe3 54.29(3)
S3 Fe4 Fe3 101.73(4)
S2 Fe4 Fe3 52.50(3)
Fe1 Fe4 Fe3 60.31(2)
S26 Fe4 Fe2 155.70(4)
S1 Fe4 Fe2 53.37(3)
S3 Fe4 Fe2 53.00(3)
S2 Fe4 Fe2 101.76(4)
Fe1 Fe4 Fe2 61.19(2)
Fe3 Fe4 Fe2 60.86(2)
Fe4 S1 Fe2 73.60(4)
Fe4 S1 Fe3 72.88(4)
Fe2 S1 Fe3 73.85(4)
Fe3 S2 Fe1 73.99(4)
Fe3 S2 Fe4 73.46(4)
Fe1 S2 Fe4 72.49(4)
Fe2 S3 Fe4 73.66(4)
Fe2 S3 Fe1 74.32(4)
Fe4 S3 Fe1 72.33(4)
Fe3 S4 Fe1 73.87(4)
Fe3 S4 Fe2 74.22(4)
Fe1 S4 Fe2 74.26(4)
C2 C1 C6 119.3(4)
C2 C1 S11 117.2(3)
C6 C1 S11 123.1(3)
C1 S11 C11 105.97(19)
C16 C11 C12 119.2(4)
C16 C11 S11 118.2(3)
C12 C11 S11 122.1(3)
C13 C12 C11 119.9(4)
C12 C13 C14 121.6(4)
C13 C14 C15 117.6(4)
C13 C14 C17 121.4(4)
C15 C14 C17 121.0(4)
C16 C15 C14 121.6(4)
C15 C16 C11 119.9(4)
C3 C2 C1 121.6(4)
C3 C2 S12 118.9(3)
C1 C2 S12 118.1(3)
C21 S12 C2 105.70(19)
C22 C21 C26 121.1(4)
C22 C21 S12 123.2(3)
C26 C21 S12 115.7(3)
C21 C22 C23 120.6(4)
C24 C23 C22 119.6(4)
C24 C23 S22 119.1(3)
C22 C23 S22 121.1(3)
C25 C24 C23 117.8(4)
C25 C24 C28 120.1(4)
C23 C24 C28 122.1(4)
C26 C25 C24 123.8(4)
C25 C26 C21 117.0(4)
C25 C26 C27 121.2(4)
C21 C26 C27 121.8(4)
C23 S22 Fe2 114.22(15)
C2 C3 C4 118.7(4)
C2 C3 S13 124.8(3)
C4 C3 S13 116.5(3)
C3 S13 C31 105.4(2)
C32 C31 C36 119.5(4)
C32 C31 S13 122.2(3)
C36 C31 S13 118.1(3)
C31 C32 C33 119.8(4)
C34 C33 C32 121.7(4)
C33 C34 C35 118.2(4)
C33 C34 C37 122.3(5)
C35 C34 C37 119.5(5)
C36 C35 C34 121.0(4)
C35 C36 C31 119.8(4)
C5 C4 C3 120.0(4)
C5 C4 S14 119.4(3)
C3 C4 S14 119.9(3)
C41 S14 C4 103.82(19)
C42 C41 C46 120.5(4)
C42 C41 S14 120.6(3)
C46 C41 S14 118.8(3)
C41 C42 C43 121.8(4)
C42 C43 C44 118.6(4)
C42 C43 S24 119.1(4)
C44 C43 S24 122.2(3)
C45 C44 C43 118.9(4)
C45 C44 C48 120.4(5)
C43 C44 C48 120.7(4)
C46 C45 C44 123.5(5)
C45 C46 C41 116.7(4)
C45 C46 C47 121.2(4)
C41 C46 C47 122.0(4)
C43 S24 Fe3 101.22(15)
C4 C5 C6 121.8(4)
C4 C5 S15 119.1(3)
C6 C5 S15 119.0(3)
C51 S15 C5 104.05(19)
C52 C51 C56 119.3(4)
C52 C51 S15 125.0(3)
C56 C51 S15 115.7(3)
C51 C52 C53 119.8(4)
C52 C53 C54 121.4(4)
C55 C54 C53 117.8(4)
C55 C54 C57 120.8(5)
C53 C54 C57 121.5(5)
C56 C55 C54 121.5(4)
C55 C56 C51 120.2(4)
C5 C6 C1 118.5(4)
C5 C6 S16 120.1(3)
C1 C6 S16 119.9(3)
C6 S16 C61 106.04(19)
C62 C61 C66 120.4(4)
C62 C61 S16 122.9(3)
C66 C61 S16 116.7(3)
C61 C62 C63 121.6(4)
C62 C63 C64 118.3(4)
C62 C63 S26 120.9(3)
C64 C63 S26 120.4(3)
C65 C64 C63 119.0(4)
C65 C64 C68 120.7(4)
C63 C64 C68 120.3(4)
C64 C65 C66 123.2(4)
C65 C66 C61 117.2(4)
C65 C66 C67 120.8(4)
C61 C66 C67 121.9(4)
C63 S26 Fe4 105.73(14)
C131 P100 C141 109.3(2)
C131 P100 C111 111.5(2)
C141 P100 C111 109.2(2)
C131 P100 C121 108.4(2)
C141 P100 C121 109.9(2)
C111 P100 C121 108.5(2)
C116 C111 C112 119.3(4)
C116 C111 P100 121.1(4)
C112 C111 P100 119.4(3)
C113 C112 C111 120.4(5)
C114 C113 C112 120.1(5)
C113 C114 C115 119.9(5)
C114 C115 C116 120.9(5)
C111 C116 C115 119.2(5)
C126 C121 C122 120.1(4)
C126 C121 P100 119.3(4)
C122 C121 P100 120.4(3)
C123 C122 C121 118.9(4)
C122 C123 C124 120.9(5)
C125 C124 C123 120.1(5)
C124 C125 C126 120.7(5)
C125 C126 C121 119.3(5)
C132 C131 C136 119.7(5)
C132 C131 P100 119.8(4)
C136 C131 P100 120.5(4)
C133 C132 C131 119.5(5)
C132 C133 C134 121.0(5)
C135 C134 C133 119.0(5)
C136 C135 C134 120.9(5)
C135 C136 C131 119.8(5)
C142 C141 C146 119.4(4)
C142 C141 P100 120.2(4)
C146 C141 P100 120.4(4)
C143 C142 C141 119.3(5)
C144 C143 C142 119.8(5)
C145 C144 C143 121.1(5)
C144 C145 C146 120.1(5)
C145 C146 C141 120.2(5)
C221 P200 C241 109.27(19)
C221 P200 C211 108.2(2)
C241 P200 C211 111.01(19)
C221 P200 C231 110.0(2)
C241 P200 C231 109.20(19)
C211 P200 C231 109.13(19)
C216 C211 C212 119.4(4)
C216 C211 P200 122.4(3)
C212 C211 P200 118.1(3)
C213 C212 C211 120.4(4)
C214 C213 C212 119.5(4)
C215 C214 C213 120.5(4)
C214 C215 C216 120.6(4)
C211 C216 C215 119.6(4)
C222 C221 C226 119.4(4)
C222 C221 P200 119.7(3)
C226 C221 P200 120.7(3)
C223 C222 C221 119.9(4)
C224 C223 C222 120.7(5)
C223 C224 C225 120.3(5)
C224 C225 C226 119.8(4)
C221 C226 C225 119.9(4)
C232 C231 C236 119.6(4)
C232 C231 P200 120.2(3)
C236 C231 P200 120.1(3)
C231 C232 C233 120.9(4)
C234 C233 C232 119.4(4)
C233 C234 C235 120.6(4)
C234 C235 C236 120.1(4)
C235 C236 C231 119.4(4)
C242 C241 C246 119.8(4)
C242 C241 P200 119.6(3)
C246 C241 P200 120.4(3)
C243 C242 C241 119.3(4)
C244 C243 C242 120.4(4)
C243 C244 C245 120.8(4)
C244 C245 C246 119.9(4)
C245 C246 C241 119.7(4)
Cl11 C10S Cl10 110.9(3)
Cl13 C12S Cl12 112.6(3)
Cl15 C14S Cl14 112.4(4)
Cl17 C16S Cl16 112.4(3)

loop_
_geom_bond_atom_site_label_1
_geom_bond_atom_site_label_2
_geom_bond_distance
Fe1 Cl1 2.2290(12)
Fe1 S4 2.2748(13)
Fe1 S2 2.2812(13)
Fe1 S3 2.3106(13)
Fe1 Fe4 2.7091(8)
Fe1 Fe3 2.7293(8)
Fe1 Fe2 2.7673(8)
Fe2 S3 2.2702(12)
Fe2 S22 2.2728(13)
Fe2 S1 2.2820(12)
Fe2 S4 2.3093(12)
Fe2 Fe4 2.7278(9)
Fe2 Fe3 2.7616(9)
Fe3 S2 2.2546(13)
Fe3 S24 2.2613(13)
Fe3 S4 2.2674(12)
Fe3 S1 2.3146(12)
Fe3 Fe4 2.7244(9)
Fe4 S26 2.2473(13)
Fe4 S1 2.2717(12)
Fe4 S3 2.2802(13)
Fe4 S2 2.3006(13)
C1 C2 1.403(6)
C1 C6 1.425(6)
C1 S11 1.772(4)
S11 C11 1.776(4)
C11 C16 1.388(6)
C11 C12 1.403(6)
C12 C13 1.380(6)
C13 C14 1.384(6)
C14 C15 1.405(6)
C14 C17 1.503(6)
C15 C16 1.377(6)
C2 C3 1.401(6)
C2 S12 1.786(4)
S12 C21 1.784(4)
C21 C22 1.389(5)
C21 C26 1.391(6)
C22 C23 1.400(6)
C23 C24 1.398(6)
C23 S22 1.774(4)
C24 C25 1.393(6)
C24 C28 1.510(6)
C25 C26 1.390(6)
C26 C27 1.510(6)
C3 C4 1.408(6)
C3 S13 1.783(4)
S13 C31 1.783(4)
C31 C32 1.380(6)
C31 C36 1.388(6)
C32 C33 1.383(6)
C33 C34 1.372(6)
C34 C35 1.390(7)
C34 C37 1.515(6)
C35 C36 1.384(6)
C4 C5 1.394(6)
C4 S14 1.788(4)
S14 C41 1.779(4)
C41 C42 1.388(6)
C41 C46 1.403(6)
C42 C43 1.389(6)
C43 C44 1.394(6)
C43 S24 1.782(5)
C44 C45 1.391(7)
C44 C48 1.522(6)
C45 C46 1.388(6)
C46 C47 1.516(6)
C5 C6 1.395(6)
C5 S15 1.787(4)
S15 C51 1.760(4)
C51 C52 1.377(6)
C51 C56 1.405(6)
C52 C53 1.386(6)
C53 C54 1.396(7)
C54 C55 1.390(7)
C54 C57 1.511(6)
C55 C56 1.365(6)
C6 S16 1.778(4)
S16 C61 1.781(4)
C61 C62 1.387(6)
C61 C66 1.398(6)
C62 C63 1.397(6)
C63 C64 1.403(6)
C63 S26 1.765(5)
C64 C65 1.384(6)
C64 C68 1.524(6)
C65 C66 1.391(6)
C66 C67 1.513(6)
P100 C131 1.789(5)
P100 C141 1.792(4)
P100 C111 1.792(5)
P100 C121 1.799(5)
C111 C116 1.384(6)
C111 C112 1.403(6)
C112 C113 1.371(6)
C113 C114 1.369(7)
C114 C115 1.380(7)
C115 C116 1.384(7)
C121 C126 1.394(6)
C121 C122 1.409(6)
C122 C123 1.372(6)
C123 C124 1.383(7)
C124 C125 1.376(7)
C125 C126 1.379(6)
C131 C132 1.399(6)
C131 C136 1.399(6)
C132 C133 1.374(7)
C133 C134 1.400(7)
C134 C135 1.381(7)
C135 C136 1.378(7)
C141 C142 1.393(6)
C141 C146 1.405(6)
C142 C143 1.389(6)
C143 C144 1.380(7)
C144 C145 1.365(7)
C145 C146 1.366(6)
P200 C221 1.785(4)
P200 C241 1.791(4)
P200 C211 1.793(4)
P200 C231 1.804(4)
C211 C216 1.380(6)
C211 C212 1.397(6)
C212 C213 1.383(6)
C213 C214 1.375(6)
C214 C215 1.372(6)
C215 C216 1.385(6)
C221 C222 1.381(6)
C221 C226 1.390(6)
C222 C223 1.380(6)
C223 C224 1.368(6)
C224 C225 1.370(6)
C225 C226 1.391(6)
C231 C232 1.375(6)
C231 C236 1.396(6)
C232 C233 1.389(6)
C233 C234 1.370(6)
C234 C235 1.382(6)
C235 C236 1.388(6)
C241 C242 1.395(6)
C241 C246 1.399(6)
C242 C243 1.379(6)
C243 C244 1.374(6)
C244 C245 1.375(6)
C245 C246 1.378(6)
C10S Cl11 1.730(6)
C10S Cl10 1.747(6)
C12S Cl13 1.727(5)
C12S Cl12 1.762(5)
C14S Cl15 1.682(7)
C14S Cl14 1.739(7)
C16S Cl17 1.737(6)
C16S Cl16 1.761(6)
